data_9011390
loop_
_publ_author_name
'Iida, A.'
'Ozeki, T.'

_publ_section_title
;
 Mg2Na2V10O28*20H2O and Mg3V10O28*28H2O
;
_journal_name_full 'Acta Crystallographica, Section C'
_journal_page_first i43
_journal_page_last i46
_journal_paper_doi 10.1107/S0108270104004676
_journal_volume 60
_journal_year 2004
_chemical_formula_structural Mg3V10O28*28H2O
_chemical_formula_sum 'H54.684 Mg3 O56 V10'
_space_group_IT_number 2
_symmetry_space_group_name_Hall '-P 1'
_symmetry_space_group_name_H-M 'P -1'
_cell_angle_alpha 90.751
_cell_angle_beta 97.866
_cell_angle_gamma 103.663
_cell_length_a 10.4834
_cell_length_b 10.7309
_cell_length_c 21.2293
_cell_formula_units_Z 2
_cell_volume 2296.238
_database_code_amcsd 0010330
_exptl_crystal_density_diffrn 2.218
_cod_original_cell_volume 2296.239
_cod_original_formula_sum 'Mg3 V10 O56 H54.684'
_cod_database_code 9011390
_amcsd_formula_title Mg3V10O28*28H2O

loop_
_space_group_symop_operation_xyz
x,y,z
-x,-y,-z

loop_
_atom_site_aniso_label
_atom_site_aniso_U_11
_atom_site_aniso_U_22
_atom_site_aniso_U_33
_atom_site_aniso_U_12
_atom_site_aniso_U_13
_atom_site_aniso_U_23
Mg1 0.00950 0.00750 0.00900 0.00200 -0.00170 0.00140
Mg2 0.00780 0.00980 0.00930 0.00170 -0.00040 0.00160
Mg3 0.01000 0.00880 0.01330 0.00070 0.00300 -0.00270
V1 0.00690 0.00442 0.00841 0.00097 0.00102 0.00095
V2 0.00825 0.00641 0.00835 0.00193 0.00315 0.00322
V3 0.00663 0.00810 0.00975 0.00250 0.00251 0.00216
V4 0.01062 0.00869 0.00560 0.00372 -0.00059 -0.00024
V5 0.00472 0.00586 0.00672 0.00114 -0.00077 0.00091
V6 0.00659 0.00563 0.00543 0.00070 -0.00008 0.00045
V7 0.00611 0.00720 0.00543 0.00099 0.00018 0.00168
V8 0.00490 0.00793 0.00744 0.00051 0.00044 0.00095
V9 0.00746 0.00472 0.00866 0.00048 -0.00036 0.00118
V10 0.00507 0.00527 0.00600 0.00177 0.00043 0.00063
O1 0.01180 0.00680 0.01720 0.00250 0.00330 0.00200
O2 0.01770 0.01020 0.01590 0.00340 0.00760 0.00520
O3 0.01000 0.01540 0.01490 0.00520 0.00350 0.00300
O4 0.02200 0.01530 0.00960 0.00840 -0.00470 -0.00280
O5 0.00700 0.01030 0.01070 0.00270 -0.00020 0.00130
O6 0.00970 0.01040 0.00850 0.00320 -0.00210 -0.00020
O7 0.01170 0.01000 0.00860 0.00420 0.00330 0.00200
O8 0.00920 0.00870 0.01000 0.00390 0.00120 0.00230
O9 0.00970 0.00720 0.01050 0.00100 -0.00060 -0.00120
O10 0.00750 0.01100 0.01260 0.00210 0.00390 0.00270
O11 0.01260 0.01050 0.00720 0.00460 0.00270 0.00260
O12 0.00570 0.00570 0.01020 -0.00020 0.00080 0.00030
O13 0.00740 0.00730 0.00710 0.00240 0.00000 0.00310
O14 0.00600 0.00680 0.00700 0.00140 0.00050 0.00140
O15 0.01220 0.01160 0.00780 0.00150 0.00010 0.00010
O16 0.01030 0.01440 0.00760 0.00300 0.00100 0.00230
O17 0.00740 0.01320 0.01300 0.00140 0.00080 0.00150
O18 0.01350 0.00640 0.01420 0.00080 -0.00130 0.00110
O19 0.00720 0.00910 0.00890 0.00310 0.00030 0.00060
O20 0.00840 0.00580 0.00850 0.00220 0.00040 0.00070
O21 0.00850 0.00610 0.01000 -0.00050 0.00050 0.00130
O22 0.00760 0.00800 0.00790 0.00100 -0.00060 0.00100
O23 0.01000 0.00520 0.00870 0.00080 -0.00100 0.00000
O24 0.00750 0.01140 0.00760 0.00220 0.00150 0.00220
O25 0.00810 0.00600 0.00970 0.00040 0.00090 0.00170
O26 0.00720 0.00810 0.00620 0.00270 0.00090 0.00030
O27 0.00720 0.00700 0.00610 0.00230 0.00040 0.00130
O28 0.00710 0.00620 0.00750 0.00210 0.00070 0.00090
O29 0.01470 0.01520 0.01170 0.00870 -0.00100 0.00150
O30 0.01260 0.00760 0.01300 0.00120 -0.00510 0.00110
O31 0.00860 0.01010 0.02020 0.00090 0.00000 0.00530
O32 0.01050 0.01300 0.00790 0.00160 -0.00150 0.00250
O33 0.00930 0.00890 0.01870 -0.00030 -0.00330 0.00420
O34 0.01200 0.01170 0.01580 0.00220 0.00410 0.00030
O35 0.00870 0.01130 0.01180 0.00170 -0.00080 0.00350
O36 0.01590 0.01100 0.01430 0.00370 -0.00480 0.00190
O37 0.01630 0.01030 0.01150 0.00340 -0.00650 -0.00050
O38 0.01570 0.00930 0.01860 0.00210 0.00690 0.00170
O39 0.00990 0.01810 0.00980 0.00490 -0.00160 0.00200
O40 0.01680 0.01140 0.01550 0.00080 0.00590 0.00250
O41 0.01090 0.02380 0.01470 0.00700 0.00380 -0.00190
O42 0.02700 0.00810 0.01090 -0.00070 0.00710 -0.00220
O43 0.01250 0.01360 0.01370 -0.00210 -0.00140 -0.00190
O44 0.02990 0.01290 0.02110 0.00430 0.01170 -0.00110
O45 0.01510 0.02730 0.01200 0.01030 0.00610 0.00320
O46 0.00940 0.06250 0.04610 -0.00680 0.00710 -0.04500
O47 0.01100 0.01680 0.01350 0.00000 0.00160 0.00030
O48 0.01460 0.01670 0.01380 0.00600 0.00400 0.00280
O49 0.01770 0.01360 0.01090 0.00070 0.00600 0.00010
O50 0.01970 0.01310 0.01390 0.00150 0.00460 -0.00050
O51 0.02060 0.01960 0.01810 0.00470 0.00120 0.00440
O52 0.02860 0.01390 0.01730 0.00700 0.00420 -0.00250
O53 0.01060 0.01580 0.03330 0.00170 0.00190 0.00230
O54 0.02110 0.01690 0.02420 0.00780 -0.00350 -0.00270
O55A 0.01070 0.01310 0.01900 0.00250 0.00300 0.00130
O56A 0.01380 0.01550 0.01460 0.00350 -0.00080 0.00400

loop_
_atom_site_label
_atom_site_fract_x
_atom_site_fract_y
_atom_site_fract_z
_atom_site_occupancy
_atom_site_U_iso_or_equiv
Mg1 0.36814 0.64111 0.11116 1.00000 0.00893
Mg2 0.23696 0.85624 0.31211 1.00000 0.00920
Mg3 0.75884 0.17655 0.34686 1.00000 0.01084
V1 0.01390 0.24943 0.02307 1.00000 0.00664
V2 -0.12606 -0.14660 0.08608 1.00000 0.00743
V3 -0.24898 0.09011 0.06560 1.00000 0.00790
V4 0.01812 0.12080 0.15287 1.00000 0.00824
V5 0.14348 0.01526 0.04712 1.00000 0.00594
V6 0.34035 0.37841 0.39507 1.00000 0.00610
V7 0.42408 0.39064 0.60763 1.00000 0.00640
V8 0.17308 0.35497 0.50787 1.00000 0.00697
V9 0.36096 0.17784 0.49780 1.00000 0.00725
V10 0.60101 0.40431 0.49650 1.00000 0.00539
O1 0.06339 0.39143 -0.00221 1.00000 0.01180
O2 -0.17465 -0.29019 0.10872 1.00000 0.01400
O3 -0.39140 0.11831 0.07086 1.00000 0.01290
O4 0.07879 0.17042 0.22535 1.00000 0.01560
O5 -0.28150 0.02503 -0.02698 1.00000 0.00940
O6 0.17817 0.06983 0.12320 1.00000 0.00970
O7 -0.15061 0.14006 0.14536 1.00000 0.00960
O8 -0.15803 0.24264 0.03364 1.00000 0.00900
O9 0.07406 0.26798 0.10794 1.00000 0.00950
O10 -0.27488 -0.08202 0.08441 1.00000 0.01010
O11 -0.04116 -0.05820 0.16011 1.00000 0.00970
O12 0.16761 0.17856 0.00828 1.00000 0.00750
O13 0.04842 -0.15684 0.06161 1.00000 0.00730
O14 -0.04905 0.04609 0.04770 1.00000 0.00660
O15 0.31059 0.37189 0.31834 1.00000 0.01090
O16 0.45553 0.39772 0.68425 1.00000 0.01080
O17 0.01814 0.33846 0.51011 1.00000 0.01140
O18 0.35272 0.02545 0.49510 1.00000 0.01200
O19 0.23428 0.54803 0.50650 1.00000 0.00830
O20 0.56095 0.24272 0.49581 1.00000 0.00760
O21 0.19249 0.18854 0.50297 1.00000 0.00860
O22 0.17835 0.36437 0.41832 1.00000 0.00810
O23 0.34650 0.21115 0.41172 1.00000 0.00840
O24 0.24568 0.37590 0.59340 1.00000 0.00870
O25 0.41177 0.22076 0.58628 1.00000 0.00820
O26 0.54268 0.42214 0.40752 1.00000 0.00700
O27 0.61069 0.43407 0.58771 1.00000 0.00670
O28 0.39959 0.39754 0.50125 1.00000 0.00680
O29 0.20417 0.70626 0.13009 1.00000 0.01330
O30 0.28291 0.59050 0.01891 1.00000 0.01190
O31 0.45800 0.82080 0.08286 1.00000 0.01340
O32 0.47023 0.70467 0.20146 1.00000 0.01090
O33 0.29112 0.46667 0.14471 1.00000 0.01320
O34 0.52740 0.56597 0.08970 1.00000 0.01310
O35 0.07560 0.79128 0.24116 1.00000 0.01090
O36 0.27165 0.67493 0.30863 1.00000 0.01430
O37 0.21552 0.04021 0.31645 1.00000 0.01350
O38 0.35812 0.90049 0.24374 1.00000 0.01430
O39 0.40325 0.91515 0.38250 1.00000 0.01260
O40 0.12096 0.80419 0.38227 1.00000 0.01470
O41 0.55648 0.15355 0.34636 1.00000 0.01590
O42 0.72967 -0.02248 0.34442 1.00000 0.01580
O43 0.79438 0.17481 0.44430 1.00000 0.01450
O44 0.76817 0.37020 0.35071 1.00000 0.02070
O45 0.72756 0.16439 0.24970 1.00000 0.01680
O46 0.96004 0.19610 0.34707 1.00000 0.04210
O47 0.84110 0.67127 0.28246 1.00000 0.01430
O48 0.45585 0.35168 0.21830 1.00000 0.01450
O49 0.72061 0.85099 0.22993 1.00000 0.01420
O50 0.47564 0.11250 0.18493 1.00000 0.01580
O51 0.01521 0.53150 0.36980 1.00000 0.01960
O52 0.90891 0.46003 0.13737 1.00000 0.01960
O53 0.00594 0.98053 0.42894 1.00000 0.02030
O54 0.08233 0.46651 0.25104 1.00000 0.02090
O55A 0.42950 0.32040 0.02930 0.68500 0.01400
O55B 0.43370 0.30840 0.05930 0.31500 0.01620
O56A 0.69250 0.49340 0.19051 0.65700 0.01490
O56B 0.72290 0.44200 0.22110 0.34300 0.01590
H29A 0.16280 0.75220 0.11370 1.00000 0.02000
H29B 0.19000 0.71780 0.16420 1.00000 0.02000
H30A 0.22050 0.52380 0.01310 1.00000 0.01800
H30B 0.24320 0.63770 -0.00510 1.00000 0.01800
H31A 0.42360 0.88150 0.07030 1.00000 0.02000
H31B 0.53580 0.85300 0.08810 1.00000 0.02000
H32A 0.54260 0.74660 0.20380 1.00000 0.01600
H32B 0.47380 0.65600 0.23140 1.00000 0.01600
H33A 0.33840 0.42740 0.16810 1.00000 0.02000
H33B 0.22290 0.40830 0.13880 1.00000 0.02000
H34A 0.50300 0.49270 0.07400 1.00000 0.02000
H34B 0.54890 0.59440 0.05090 1.00000 0.02000
H35A 0.04720 0.84200 0.21680 1.00000 0.01600
H35B 0.01160 0.74940 0.25410 1.00000 0.01600
H36A 0.22180 0.60720 0.28890 1.00000 0.02100
H36B 0.30600 0.63610 0.34320 1.00000 0.02100
H37A 0.18040 0.07550 0.28800 1.00000 0.02000
H37B 0.25510 0.09360 0.34850 1.00000 0.02000
H38A 0.39460 0.97710 0.23040 1.00000 0.02100
H38B 0.38720 0.83670 0.23270 1.00000 0.02100
H39A 0.45940 0.87140 0.38810 1.00000 0.01900
H39B 0.39120 0.94120 0.42210 1.00000 0.01900
H40A 0.09040 0.86210 0.39850 1.00000 0.02200
H40B 0.08580 0.72510 0.38750 1.00000 0.02200
H41A 0.50000 0.18570 0.36130 1.00000 0.02400
H41B 0.49940 0.06740 0.35760 1.00000 0.02400
H42A 0.73490 -0.04800 0.30950 1.00000 0.02400
H42B 0.69580 -0.08030 0.36730 1.00000 0.02400
H43A 0.85520 0.24040 0.46840 1.00000 0.02200
H43B 0.73260 0.13160 0.46470 1.00000 0.02200
H44A 0.84490 0.38950 0.35100 1.00000 0.03100
H44B 0.70340 0.40010 0.37310 1.00000 0.03100
H45A 0.78180 0.17410 0.22460 1.00000 0.02500
H45B 0.65900 0.15080 0.23350 1.00000 0.02500
H46A 0.02790 0.26060 0.36810 1.00000 0.06300
H46B 0.97840 0.19520 0.31370 1.00000 0.06300
H47A 0.79850 0.60850 0.26180 1.00000 0.02200
H47B 0.82500 0.65740 0.31910 1.00000 0.02200
H48A 0.54030 0.39160 0.22030 1.00000 0.02200
H48B 0.43380 0.36310 0.25370 1.00000 0.02200
H49A 0.76110 0.88410 0.20260 1.00000 0.02100
H49B 0.77400 0.80190 0.24850 1.00000 0.02100
H50A 0.48090 0.09870 0.14650 1.00000 0.02400
H50B 0.45400 0.18650 0.19570 1.00000 0.02400
H51A 0.03600 0.52020 0.33200 1.00000 0.02900
H51B 0.07190 0.50200 0.39870 1.00000 0.02900
H52A 0.91510 0.52840 0.11730 1.00000 0.02900
H52B 0.91200 0.40460 0.11940 1.00000 0.02900
H53A 0.05820 0.06120 0.44130 1.00000 0.03000
H53B -0.07110 0.92610 0.45670 1.00000 0.03000
H54A 0.03430 0.47840 0.21600 1.00000 0.03100
H54B 0.10850 0.39540 0.24550 1.00000 0.03100
H55A 0.35290 0.28120 0.03110 0.68500 0.02100
H55B 0.47740 0.27200 0.03160 0.68500 0.02100
H56A 0.75250 0.45360 0.18590 0.65700 0.02200
H56B 0.67040 0.54170 0.16050 0.65700 0.02200

loop_
_cod_related_entry_id
_cod_related_entry_database
_cod_related_entry_code
1 AMCSD 0010330
